data_4515123
loop_
_publ_author_name
'Janczak, Jan'

_publ_contact_author
;
    Jan Janczak
    Institute  of Low Temperature and Structure Research 
    Polish Academy of Sciences
    P.O.Box 1410
    Okolna 2 str., 50-950 Wroc\/law
    Poland
;
_publ_section_title
;
 Water-Involved Hydrogen Bonds in Dimeric Supramolecular Structures of
 Magnesium and Zinc Phthalocyaninato Complexes.
;
_journal_issue 2
_journal_name_full 'ACS omega'
_journal_page_first 3673
_journal_page_last 3683
_journal_paper_doi 10.1021/acsomega.8b03055
_journal_volume 4
_journal_year 2019
_chemical_formula_moiety 'C32 H18 N8 O Zn, C5 H11 N O'
_chemical_formula_sum 'C37 H29 N9 O2 Zn'
_chemical_formula_weight 697.06
_space_group_crystal_system triclinic
_space_group_IT_number 2
_space_group_name_Hall '-P 1'
_space_group_name_H-M_alt 'P -1'
_symmetry_space_group_name_Hall '-P 1'
_symmetry_space_group_name_H-M 'P -1'
_atom_sites_solution_hydrogens mixed
_atom_sites_solution_primary direct
_atom_sites_solution_secondary difmap
_audit_creation_method SHELXL-2014/7
_cell_angle_alpha 70.980(11)
_cell_angle_beta 76.873(12)
_cell_angle_gamma 70.592(11)
_cell_formula_units_Z 2
_cell_length_a 9.6920(10)
_cell_length_b 13.133(2)
_cell_length_c 13.915(2)
_cell_measurement_reflns_used 4476
_cell_measurement_temperature 295(2)
_cell_measurement_theta_max 26.7830
_cell_measurement_theta_min 2.7950
_cell_volume 1565.2(4)
_computing_cell_refinement
;
CrysAlis Red 1.171.38.43 (Rigaku Oxford Diffraction, 2015)
;
_computing_data_collection
;
CrysAlis CCD 1.171.38.43 (Rigaku Oxford Diffraction, 2015
;
_computing_data_reduction
;
CrysAlis Red 1.171.38.43 (Rigaku Oxford Diffraction, 2015)
;
_computing_molecular_graphics
;
Brandenburg & Putz (2006). Diamond 3.0. Crystal and Molecular
Structure Visualisation, University of Bonn, Germany
;
_computing_publication_material 'SHELXL-2014/7 (Sheldrick, 2014)'
_computing_structure_refinement 'SHELXL-2014/7 (Sheldrick, 2014)'
_computing_structure_solution 'SHELXT (Sheldrick, 2014)'
_diffrn_ambient_temperature 295(2)
_diffrn_detector_area_resol_mean 10.6249
_diffrn_measured_fraction_theta_full 0.998
_diffrn_measured_fraction_theta_max 0.904
_diffrn_measurement_device_type 'KUMA KM-4 with CCD detector'
_diffrn_measurement_method \w-scan
_diffrn_radiation_type MoK\a
_diffrn_radiation_wavelength 0.71073
_diffrn_reflns_av_R_equivalents 0.0971
_diffrn_reflns_av_unetI/netI 0.2611
_diffrn_reflns_Laue_measured_fraction_full 0.998
_diffrn_reflns_Laue_measured_fraction_max 0.904
_diffrn_reflns_limit_h_max 13
_diffrn_reflns_limit_h_min -9
_diffrn_reflns_limit_k_max 17
_diffrn_reflns_limit_k_min -16
_diffrn_reflns_limit_l_max 18
_diffrn_reflns_limit_l_min -18
_diffrn_reflns_number 21565
_diffrn_reflns_point_group_measured_fraction_full 0.998
_diffrn_reflns_point_group_measured_fraction_max 0.904
_diffrn_reflns_theta_full 27.500
_diffrn_reflns_theta_max 29.413
_diffrn_reflns_theta_min 2.904
_diffrn_source 'fine-focus sealed X-ray tube'
_exptl_absorpt_coefficient_mu 0.836
_exptl_absorpt_correction_T_max 1.00000
_exptl_absorpt_correction_T_min 0.93075
_exptl_absorpt_correction_type multi-scan
_exptl_absorpt_process_details
;
CrysAlisPro 1.171.38.43 (Rigaku Oxford Diffraction, 2015)
Empirical absorption correction using spherical harmonics,
 implemented in SCALE3 ABSPACK scaling algorithm.
;
_exptl_crystal_colour blue-violet
_exptl_crystal_density_diffrn 1.479
_exptl_crystal_density_meas 1.474
_exptl_crystal_density_method floatation
_exptl_crystal_description parallelepiped
_exptl_crystal_F_000 720
_exptl_crystal_size_max 0.280
_exptl_crystal_size_mid 0.240
_exptl_crystal_size_min 0.200
_refine_diff_density_max 0.564
_refine_diff_density_min -0.408
_refine_diff_density_rms 0.074
_refine_ls_extinction_method none
_refine_ls_goodness_of_fit_ref 1.003
_refine_ls_hydrogen_treatment mixed
_refine_ls_matrix_type full
_refine_ls_number_parameters 449
_refine_ls_number_reflns 7836
_refine_ls_number_restraints 2
_refine_ls_restrained_S_all 1.003
_refine_ls_R_factor_all 0.2272
_refine_ls_R_factor_gt 0.0648
_refine_ls_shift/su_max 0.000
_refine_ls_shift/su_mean 0.000
_refine_ls_structure_factor_coef Fsqd
_refine_ls_weighting_details 'w=1/[\s^2^(Fo^2^)+(0.0192P)^2^] where P=(Fo^2^+2Fc^2^)/3'
_refine_ls_weighting_scheme calc
_refine_ls_wR_factor_gt 0.0665
_refine_ls_wR_factor_ref 0.0850
_reflns_Friedel_coverage 0.000
_reflns_number_gt 4141
_reflns_number_total 7836
_reflns_threshold_expression 'I > 2\s(I)'
_cod_data_source_file ao8b03055_si_003.cif
_cod_data_source_block zn4mem
_cod_database_code 4515123
_shelx_shelxl_version_number 2014/7
_shelx_space_group_comment
;
The symmetry employed for this shelxl refinement is uniquely defined
by the following loop, which should always be used as a source of
symmetry information in preference to the above space-group names.
They are only intended as comments.
;
_shelx_estimated_absorpt_t_min 0.800
_shelx_estimated_absorpt_t_max 0.851
_exptl_absorpt_special_details
;
Empirical correction (ABSPACK) includes:
- Absorption correction using spherical harmonics
- Frame scaling
;

loop_
_space_group_symop_operation_xyz
'x, y, z'
'-x, -y, -z'

loop_
_atom_site_label
_atom_site_type_symbol
_atom_site_fract_x
_atom_site_fract_y
_atom_site_fract_z
_atom_site_U_iso_or_equiv
_atom_site_adp_type
_atom_site_occupancy
_atom_site_site_symmetry_order
_atom_site_calc_flag
_atom_site_refinement_flags_posn
_atom_site_refinement_flags_adp
Zn1 Zn 0.20592(4) 0.50886(3) 0.40742(3) 0.03397(14) Uani 1 1 d . .
O1 O 0.3546(3) 0.5849(2) 0.29687(16) 0.0411(6) Uani 1 1 d D .
H1O H 0.342(4) 0.625(2) 0.2385(10) 0.062 Uiso 1 1 d D U
H2O H 0.426(2) 0.584(3) 0.320(2) 0.062 Uiso 1 1 d D U
N1 N 0.4038(3) 0.4326(2) 0.60616(19) 0.0306(7) Uani 1 1 d . .
N2 N 0.2031(3) 0.5722(2) 0.52084(18) 0.0311(7) Uani 1 1 d . .
N3 N 0.0089(3) 0.7486(2) 0.4716(2) 0.0363(7) Uani 1 1 d . .
N4 N 0.0172(3) 0.6273(2) 0.36960(19) 0.0326(7) Uani 1 1 d . .
N5 N -0.0330(3) 0.5637(2) 0.23953(19) 0.0352(7) Uani 1 1 d . .
N6 N 0.1654(3) 0.4206(2) 0.32756(18) 0.0332(7) Uani 1 1 d . .
N7 N 0.3587(3) 0.2487(2) 0.37528(19) 0.0324(7) Uani 1 1 d . .
N8 N 0.3460(3) 0.3679(2) 0.47996(17) 0.0295(7) Uani 1 1 d . .
C1 C 0.2998(4) 0.5318(3) 0.5897(2) 0.0302(9) Uani 1 1 d . .
C2 C 0.2746(4) 0.6165(3) 0.6470(2) 0.0309(9) Uani 1 1 d . .
C3 C 0.3439(4) 0.6194(3) 0.7232(2) 0.0392(9) Uani 1 1 d . .
H3 H 0.4228 0.5606 0.7495 0.047 Uiso 1 1 calc R U
C4 C 0.2882(4) 0.7153(3) 0.7577(3) 0.0493(11) Uani 1 1 d . .
H4 H 0.3309 0.7196 0.8092 0.059 Uiso 1 1 calc R U
C5 C 0.1737(4) 0.8038(3) 0.7197(3) 0.0444(10) Uani 1 1 d . .
H5 H 0.1408 0.8665 0.7450 0.053 Uiso 1 1 calc R U
C6 C 0.1072(4) 0.7998(3) 0.6440(2) 0.0417(10) Uani 1 1 d . .
H6 H 0.0287 0.8591 0.6179 0.050 Uiso 1 1 calc R U
C7 C 0.1593(4) 0.7065(3) 0.6080(2) 0.0355(9) Uani 1 1 d . .
C8 C 0.1143(4) 0.6788(3) 0.5277(2) 0.0304(8) Uani 1 1 d . .
C9 C -0.0330(4) 0.7234(3) 0.3992(2) 0.0331(9) Uani 1 1 d . .
C10 C -0.1462(4) 0.8030(3) 0.3352(2) 0.0348(9) Uani 1 1 d . .
C11 C -0.2254(4) 0.9150(3) 0.3309(3) 0.0442(10) Uani 1 1 d . .
H11 H -0.2150 0.9508 0.3754 0.053 Uiso 1 1 calc R U
C12 C -0.3201(4) 0.9696(3) 0.2570(3) 0.0566(11) Uani 1 1 d . .
H12 H -0.3734 1.0443 0.2504 0.068 Uiso 1 1 calc R U
C13 C -0.3357(4) 0.9138(3) 0.1933(3) 0.0544(11) Uani 1 1 d . .
H13 H -0.4025 0.9521 0.1460 0.065 Uiso 1 1 calc R U
C14 C -0.2579(4) 0.8053(3) 0.1961(3) 0.0452(10) Uani 1 1 d . .
H14 H -0.2692 0.7696 0.1518 0.054 Uiso 1 1 calc R U
C15 C -0.1600(4) 0.7505(3) 0.2696(3) 0.0389(10) Uani 1 1 d . .
C16 C -0.0570(4) 0.6370(3) 0.2932(3) 0.0352(9) Uani 1 1 d . .
C17 C 0.0683(4) 0.4622(3) 0.2571(2) 0.0329(9) Uani 1 1 d . .
C18 C 0.0962(4) 0.3827(3) 0.1985(2) 0.0354(9) Uani 1 1 d . .
C19 C 0.0322(4) 0.3874(3) 0.1160(2) 0.0431(10) Uani 1 1 d . .
H19 H -0.0433 0.4493 0.0895 0.052 Uiso 1 1 calc R U
C20 C 0.0853(4) 0.2969(3) 0.0756(3) 0.0528(11) Uani 1 1 d . .
H20 H 0.0451 0.2971 0.0208 0.063 Uiso 1 1 calc R U
C21 C 0.1991(4) 0.2046(3) 0.1162(2) 0.0509(11) Uani 1 1 d . .
H21 H 0.2313 0.1438 0.0884 0.061 Uiso 1 1 calc R U
C22 C 0.2650(4) 0.2003(3) 0.1953(2) 0.0376(9) Uani 1 1 d . .
H22 H 0.3430 0.1395 0.2200 0.045 Uiso 1 1 calc R U
C23 C 0.2094(4) 0.2913(3) 0.2367(2) 0.0321(9) Uani 1 1 d . .
C24 C 0.2505(4) 0.3172(3) 0.3190(2) 0.0331(9) Uani 1 1 d . .
C25 C 0.3997(4) 0.2707(3) 0.4485(2) 0.0340(9) Uani 1 1 d . .
C26 C 0.5162(3) 0.1921(3) 0.5082(2) 0.0314(9) Uani 1 1 d . .
C27 C 0.6019(3) 0.0876(3) 0.5045(2) 0.0356(9) Uani 1 1 d . .
H27 H 0.5903 0.0538 0.4587 0.043 Uiso 1 1 calc R U
C28 C 0.7067(4) 0.0327(3) 0.5709(3) 0.0457(10) Uani 1 1 d . .
H28 H 0.7638 -0.0402 0.5724 0.055 Uiso 1 1 calc R U
C29 C 0.7268(4) 0.0867(3) 0.6356(2) 0.0474(10) Uani 1 1 d . .
H29 H 0.8007 0.0501 0.6777 0.057 Uiso 1 1 calc R U
C30 C 0.6402(4) 0.1930(3) 0.6390(2) 0.0417(10) Uani 1 1 d . .
H30 H 0.6537 0.2277 0.6834 0.050 Uiso 1 1 calc R U
C31 C 0.5317(4) 0.2472(3) 0.5739(2) 0.0311(9) Uani 1 1 d . .
C32 C 0.4229(3) 0.3581(3) 0.5543(2) 0.0286(8) Uani 1 1 d . .
O2 O 0.4411(8) 0.6113(4) -0.0171(4) 0.210(2) Uani 1 1 d . .
C33 C 0.5164(10) 0.6648(10) 0.0359(6) 0.230(5) Uani 1 1 d . .
H331 H 0.5350 0.6158 0.1037 0.345 Uiso 1 1 calc R U
H332 H 0.6106 0.6716 -0.0040 0.345 Uiso 1 1 calc R U
C34 C 0.4225(8) 0.7763(6) 0.0449(5) 0.139(3) Uani 1 1 d . .
H341 H 0.4647 0.8086 0.0807 0.209 Uiso 1 1 calc R U
H342 H 0.3999 0.8283 -0.0211 0.209 Uiso 1 1 calc R U
N9 N 0.2995(6) 0.7409(5) 0.1044(3) 0.122(2) Uani 1 1 d . .
C35 C 0.2005(8) 0.7271(8) 0.0625(5) 0.195(4) Uani 1 1 d . .
H351 H 0.1825 0.7805 -0.0037 0.293 Uiso 1 1 calc R U
H352 H 0.1083 0.7252 0.1075 0.293 Uiso 1 1 calc R U
C36 C 0.3049(9) 0.6037(6) 0.0544(5) 0.135(2) Uani 1 1 d . .
H361 H 0.3303 0.5577 0.1218 0.203 Uiso 1 1 calc R U
H362 H 0.2511 0.5677 0.0311 0.203 Uiso 1 1 calc R U
C37 C 0.2006(8) 0.8720(6) 0.1071(5) 0.216(4) Uani 1 1 d . .
H371 H 0.1160 0.8942 0.0723 0.324 Uiso 1 1 calc R U
H372 H 0.2605 0.9223 0.0735 0.324 Uiso 1 1 calc R U
H373 H 0.1687 0.8747 0.1770 0.324 Uiso 1 1 calc R U

loop_
_atom_site_aniso_label
_atom_site_aniso_U_11
_atom_site_aniso_U_22
_atom_site_aniso_U_33
_atom_site_aniso_U_23
_atom_site_aniso_U_13
_atom_site_aniso_U_12
Zn1 0.0330(3) 0.0280(2) 0.0410(2) -0.01264(19) -0.01144(19) -0.00119(19)
O1 0.0379(16) 0.0470(16) 0.0370(14) -0.0031(12) -0.0122(14) -0.0137(14)
N1 0.0232(18) 0.0333(18) 0.0346(16) -0.0153(14) -0.0052(14) 0.0000(15)
N2 0.0280(18) 0.0290(18) 0.0337(16) -0.0055(14) -0.0036(14) -0.0079(15)
N3 0.0315(19) 0.0306(19) 0.0482(19) -0.0164(16) -0.0057(16) -0.0046(15)
N4 0.0210(17) 0.0309(18) 0.0474(18) -0.0152(15) -0.0071(14) -0.0031(14)
N5 0.036(2) 0.0319(19) 0.0393(17) -0.0065(15) -0.0128(15) -0.0092(16)
N6 0.0314(18) 0.0280(18) 0.0434(17) -0.0114(15) -0.0129(15) -0.0054(15)
N7 0.0317(19) 0.0250(17) 0.0376(17) -0.0076(14) -0.0104(15) -0.0014(14)
N8 0.0301(18) 0.0364(18) 0.0222(14) -0.0075(13) -0.0083(14) -0.0071(15)
C1 0.024(2) 0.036(2) 0.0326(19) -0.0118(19) -0.0037(18) -0.0095(19)
C2 0.030(2) 0.034(2) 0.0309(19) -0.0100(18) -0.0064(18) -0.0078(19)
C3 0.048(3) 0.035(2) 0.037(2) -0.0061(18) -0.012(2) -0.014(2)
C4 0.058(3) 0.056(3) 0.042(2) -0.026(2) 0.003(2) -0.021(2)
C5 0.052(3) 0.035(3) 0.057(3) -0.035(2) 0.002(2) -0.012(2)
C6 0.043(3) 0.041(2) 0.043(2) -0.0209(19) 0.003(2) -0.010(2)
C7 0.034(2) 0.038(2) 0.040(2) -0.0185(19) -0.0023(19) -0.010(2)
C8 0.025(2) 0.023(2) 0.039(2) -0.0085(18) 0.0040(18) -0.0055(18)
C9 0.029(2) 0.021(2) 0.045(2) -0.0082(18) 0.0006(19) -0.0050(18)
C10 0.026(2) 0.032(2) 0.038(2) -0.0029(19) -0.0038(18) -0.0051(19)
C11 0.036(2) 0.042(3) 0.047(2) -0.012(2) -0.008(2) 0.001(2)
C12 0.051(3) 0.038(3) 0.066(3) -0.006(2) -0.019(2) 0.007(2)
C13 0.040(3) 0.045(3) 0.066(3) 0.001(2) -0.023(2) -0.001(2)
C14 0.034(2) 0.044(3) 0.049(2) -0.002(2) -0.020(2) -0.001(2)
C15 0.034(3) 0.037(2) 0.043(2) -0.012(2) -0.004(2) -0.006(2)
C16 0.032(2) 0.029(2) 0.046(2) -0.0056(19) -0.0171(19) -0.0061(19)
C17 0.030(2) 0.027(2) 0.038(2) 0.0031(19) -0.0102(19) -0.0123(18)
C18 0.041(2) 0.031(2) 0.036(2) -0.0113(18) -0.0025(19) -0.013(2)
C19 0.051(3) 0.051(3) 0.029(2) -0.0053(19) -0.0104(19) -0.019(2)
C20 0.055(3) 0.069(3) 0.046(2) -0.024(2) -0.017(2) -0.016(2)
C21 0.069(3) 0.052(3) 0.041(2) -0.023(2) -0.004(2) -0.021(3)
C22 0.044(2) 0.035(2) 0.037(2) -0.0085(18) -0.0086(19) -0.013(2)
C23 0.035(2) 0.030(2) 0.032(2) -0.0068(18) -0.0055(18) -0.0124(19)
C24 0.031(2) 0.028(2) 0.041(2) -0.0113(19) -0.0021(19) -0.0089(19)
C25 0.030(2) 0.036(2) 0.043(2) -0.0181(19) -0.0056(19) -0.010(2)
C26 0.019(2) 0.029(2) 0.041(2) -0.0121(19) -0.0038(18) 0.0025(18)
C27 0.029(2) 0.029(2) 0.051(2) -0.0185(19) -0.0094(19) -0.0015(19)
C28 0.039(3) 0.028(2) 0.062(3) -0.014(2) -0.011(2) 0.0056(19)
C29 0.048(3) 0.040(3) 0.051(2) -0.008(2) -0.027(2) 0.000(2)
C30 0.041(3) 0.039(2) 0.045(2) -0.016(2) -0.013(2) -0.004(2)
C31 0.025(2) 0.028(2) 0.038(2) -0.0106(18) -0.0045(18) -0.0035(18)
C32 0.024(2) 0.028(2) 0.0304(19) -0.0125(17) 0.0007(17) -0.0016(18)
O2 0.203(6) 0.198(5) 0.211(6) -0.049(4) -0.007(5) -0.051(5)
C33 0.207(11) 0.369(16) 0.177(8) -0.042(10) -0.036(8) -0.186(11)
C34 0.087(6) 0.173(8) 0.110(5) 0.004(5) -0.012(4) -0.018(5)
N9 0.069(4) 0.183(6) 0.077(3) 0.022(3) -0.018(3) -0.038(4)
C35 0.099(6) 0.351(15) 0.119(6) -0.026(7) -0.035(5) -0.066(8)
C36 0.114(6) 0.173(8) 0.130(5) -0.054(5) 0.013(5) -0.063(6)
C37 0.174(7) 0.231(9) 0.226(8) -0.114(7) -0.095(6) 0.062(7)

loop_
_atom_type_symbol
_atom_type_description
_atom_type_scat_dispersion_real
_atom_type_scat_dispersion_imag
_atom_type_scat_source
C C 0.0033 0.0016 'International Tables Vol C Tables 4.2.6.8 and 6.1.1.4'
H H 0.0000 0.0000 'International Tables Vol C Tables 4.2.6.8 and 6.1.1.4'
N N 0.0061 0.0033 'International Tables Vol C Tables 4.2.6.8 and 6.1.1.4'
O O 0.0106 0.0060 'International Tables Vol C Tables 4.2.6.8 and 6.1.1.4'
Zn Zn 0.2839 1.4301 'International Tables Vol C Tables 4.2.6.8 and 6.1.1.4'

loop_
_geom_angle_atom_site_label_1
_geom_angle_atom_site_label_2
_geom_angle_atom_site_label_3
_geom_angle
N2 Zn1 N8 87.00(11)
N2 Zn1 N4 90.00(11)
N8 Zn1 N4 161.03(9)
N2 Zn1 N6 161.80(9)
N8 Zn1 N6 89.07(11)
N4 Zn1 N6 87.97(11)
N2 Zn1 O1 98.55(9)
N8 Zn1 O1 100.53(9)
N4 Zn1 O1 98.44(9)
N6 Zn1 O1 99.63(9)
Zn1 O1 H1O 128(2)
Zn1 O1 H2O 113(2)
H1O O1 H2O 117(3)
C32 N1 C1 122.5(3)
C1 N2 C8 109.0(3)
C1 N2 Zn1 127.0(2)
C8 N2 Zn1 123.0(2)
C8 N3 C9 123.4(3)
C9 N4 C16 109.6(3)
C9 N4 Zn1 123.2(2)
C16 N4 Zn1 125.4(2)
C16 N5 C17 123.9(3)
C24 N6 C17 107.9(3)
C24 N6 Zn1 125.1(2)
C17 N6 Zn1 125.7(2)
C25 N7 C24 125.4(3)
C32 N8 C25 108.8(3)
C32 N8 Zn1 126.0(2)
C25 N8 Zn1 124.2(2)
N1 C1 N2 127.1(3)
N1 C1 C2 123.9(3)
N2 C1 C2 109.0(3)
C7 C2 C3 120.5(3)
C7 C2 C1 106.4(3)
C3 C2 C1 133.1(3)
C4 C3 C2 116.1(3)
C4 C3 H3 121.9
C2 C3 H3 121.9
C5 C4 C3 123.4(3)
C5 C4 H4 118.3
C3 C4 H4 118.3
C4 C5 C6 119.7(3)
C4 C5 H5 120.1
C6 C5 H5 120.1
C7 C6 C5 118.6(3)
C7 C6 H6 120.7
C5 C6 H6 120.7
C6 C7 C2 121.7(3)
C6 C7 C8 131.2(3)
C2 C7 C8 107.1(3)
N3 C8 N2 128.3(3)
N3 C8 C7 123.2(3)
N2 C8 C7 108.5(3)
N3 C9 N4 128.9(3)
N3 C9 C10 122.8(3)
N4 C9 C10 108.3(3)
C15 C10 C11 121.9(3)
C15 C10 C9 107.0(3)
C11 C10 C9 131.0(3)
C12 C11 C10 116.7(3)
C12 C11 H11 121.7
C10 C11 H11 121.7
C13 C12 C11 120.5(3)
C13 C12 H12 119.8
C11 C12 H12 119.8
C14 C13 C12 123.2(4)
C14 C13 H13 118.4
C12 C13 H13 118.4
C13 C14 C15 116.3(3)
C13 C14 H14 121.8
C15 C14 H14 121.8
C10 C15 C14 121.3(3)
C10 C15 C16 107.0(3)
C14 C15 C16 131.7(3)
N5 C16 N4 127.7(3)
N5 C16 C15 123.9(3)
N4 C16 C15 108.1(3)
N5 C17 N6 126.5(3)
N5 C17 C18 124.2(3)
N6 C17 C18 109.2(3)
C23 C18 C19 121.0(3)
C23 C18 C17 107.4(3)
C19 C18 C17 131.6(3)
C20 C19 C18 117.5(3)
C20 C19 H19 121.2
C18 C19 H19 121.2
C19 C20 C21 120.5(3)
C19 C20 H20 119.7
C21 C20 H20 119.7
C22 C21 C20 122.5(3)
C22 C21 H21 118.8
C20 C21 H21 118.8
C21 C22 C23 116.6(3)
C21 C22 H22 121.7
C23 C22 H22 121.7
C18 C23 C22 121.8(3)
C18 C23 C24 105.7(3)
C22 C23 C24 132.4(3)
N7 C24 N6 126.1(3)
N7 C24 C23 124.1(3)
N6 C24 C23 109.7(3)
N7 C25 N8 127.6(3)
N7 C25 C26 122.8(3)
N8 C25 C26 109.5(3)
C27 C26 C31 123.1(3)
C27 C26 C25 131.2(3)
C31 C26 C25 105.7(3)
C26 C27 C28 118.1(3)
C26 C27 H27 120.9
C28 C27 H27 120.9
C27 C28 C29 120.0(3)
C27 C28 H28 120.0
C29 C28 H28 120.0
C30 C29 C28 121.8(3)
C30 C29 H29 119.1
C28 C29 H29 119.1
C29 C30 C31 118.2(3)
C29 C30 H30 120.9
C31 C30 H30 120.9
C30 C31 C26 118.8(3)
C30 C31 C32 134.0(3)
C26 C31 C32 107.2(3)
N1 C32 N8 127.7(3)
N1 C32 C31 123.5(3)
N8 C32 C31 108.8(3)
C36 O2 C33 102.0(6)
C34 C33 O2 111.4(8)
C34 C33 H331 109.4
O2 C33 H331 109.4
C34 C33 H332 109.4
O2 C33 H332 109.4
H331 C33 H332 108.0
N9 C34 C33 96.6(7)
N9 C34 H341 112.4
C33 C34 H341 112.4
N9 C34 H342 112.4
C33 C34 H342 112.4
H341 C34 H342 110.0
C35 N9 C34 122.0(6)
C35 N9 C37 93.0(6)
C34 N9 C37 92.6(5)
N9 C35 C36 91.3(6)
N9 C35 H351 113.4
C36 C35 H351 113.4
N9 C35 H352 113.4
C36 C35 H352 113.4
H351 C35 H352 110.7
O2 C36 C35 111.3(5)
O2 C36 H361 109.4
C35 C36 H361 109.4
O2 C36 H362 109.4
C35 C36 H362 109.4
H361 C36 H362 108.0
N9 C37 H371 109.5
N9 C37 H372 109.5
H371 C37 H372 109.5
N9 C37 H373 109.5
H371 C37 H373 109.5
H372 C37 H373 109.5

loop_
_geom_bond_atom_site_label_1
_geom_bond_atom_site_label_2
_geom_bond_distance
Zn1 N2 2.001(2)
Zn1 N8 2.006(3)
Zn1 N4 2.014(3)
Zn1 N6 2.018(2)
Zn1 O1 2.095(2)
O1 H1O 0.820(2)
O1 H2O 0.820(2)
N1 C32 1.338(3)
N1 C1 1.343(4)
N2 C1 1.351(3)
N2 C8 1.399(3)
N3 C8 1.329(4)
N3 C9 1.334(4)
N4 C9 1.356(4)
N4 C16 1.364(4)
N5 C16 1.335(4)
N5 C17 1.351(4)
N6 C24 1.362(4)
N6 C17 1.369(4)
N7 C25 1.316(3)
N7 C24 1.345(4)
N8 C32 1.357(3)
N8 C25 1.383(4)
C1 C2 1.497(4)
C2 C7 1.386(4)
C2 C3 1.394(4)
C3 C4 1.390(4)
C3 H3 0.9300
C4 C5 1.367(4)
C4 H4 0.9300
C5 C6 1.376(4)
C5 H5 0.9300
C6 C7 1.372(4)
C6 H6 0.9300
C7 C8 1.470(4)
C9 C10 1.472(4)
C10 C15 1.362(4)
C10 C11 1.403(4)
C11 C12 1.387(4)
C11 H11 0.9300
C12 C13 1.380(4)
C12 H12 0.9300
C13 C14 1.366(4)
C13 H13 0.9300
C14 C15 1.404(4)
C14 H14 0.9300
C15 C16 1.472(4)
C17 C18 1.447(4)
C18 C23 1.379(4)
C18 C19 1.400(4)
C19 C20 1.375(4)
C19 H19 0.9300
C20 C21 1.397(4)
C20 H20 0.9300
C21 C22 1.371(4)
C21 H21 0.9300
C22 C23 1.389(4)
C22 H22 0.9300
C23 C24 1.462(4)
C25 C26 1.457(4)
C26 C27 1.358(4)
C26 C31 1.397(4)
C27 C28 1.382(4)
C27 H27 0.9300
C28 C29 1.393(4)
C28 H28 0.9300
C29 C30 1.379(4)
C29 H29 0.9300
C30 C31 1.395(4)
C30 H30 0.9300
C31 C32 1.469(4)
O2 C36 1.472(6)
O2 C33 1.580(8)
C33 C34 1.473(10)
C33 H331 0.9700
C33 H332 0.9700
C34 N9 1.412(7)
C34 H341 0.9700
C34 H342 0.9700
N9 C35 1.316(6)
N9 C37 1.678(7)
C35 C36 1.625(9)
C35 H351 0.9700
C35 H352 0.9700
C36 H361 0.9700
C36 H362 0.9700
C37 H371 0.9600
C37 H372 0.9600
C37 H373 0.9600

loop_
_geom_hbond_atom_site_label_D
_geom_hbond_atom_site_label_H
_geom_hbond_atom_site_label_A
_geom_hbond_distance_DH
_geom_hbond_distance_HA
_geom_hbond_distance_DA
_geom_hbond_angle_DHA
_geom_hbond_site_symmetry_A
O1 H1O N9 0.820(5) 2.015(7) 2.829(4) 172(3) .
O1 H2O N1 0.820(5) 2.053(5) 2.868(3) 173(3) 2_666
